data_7048592
loop_
_publ_author_name
'Deak, Noemi'
'Thillaye du Boullay, Olivier'
'Moraru, Ionut-Tudor'
'Mallet-Ladeira, Sonia'
'Madec, David'
'Nemes, Gabriela'

_publ_section_title
;
 A non-symmetric sulfur-based O,C,O-chelating pincer ligand leading to
 chiral germylene and stannylene.
;
_journal_issue 7
_journal_name_full 'Dalton transactions (Cambridge, England : 2003)'
_journal_page_first 2399
_journal_page_last 2406
_journal_paper_doi 10.1039/c8dt05116j
_journal_volume 48
_journal_year 2019
_chemical_compound_source 'synthesis as described'
_chemical_formula_moiety 'C17 H19 Br O S'
_chemical_formula_sum 'C17 H19 Br O S'
_chemical_formula_weight 351.28
_space_group_IT_number 14
_space_group_name_Hall '-P 2ybc'
_space_group_name_H-M_alt 'P 1 21/c 1'
_symmetry_cell_setting monoclinic
_symmetry_Int_Tables_number 14
_symmetry_space_group_name_Hall '-P 2ybc'
_symmetry_space_group_name_H-M 'P 1 21/c 1'
_atom_sites_solution_hydrogens geom
_audit_update_record
;
2018-10-09 deposited with the CCDC.
2019-01-11 downloaded from the CCDC.
;
_cell_angle_alpha 90
_cell_angle_beta 107.9286(13)
_cell_angle_gamma 90
_cell_formula_units_Z 4
_cell_length_a 12.3587(5)
_cell_length_b 12.4755(5)
_cell_length_c 11.0104(4)
_cell_measurement_reflns_used 9869
_cell_measurement_temperature 193(2)
_cell_measurement_theta_max 30.32
_cell_measurement_theta_min 3.27
_cell_volume 1615.16(11)
_computing_cell_refinement 'APEX2 and SAINT'
_computing_data_collection APEX2
_computing_data_reduction SAINT
_computing_molecular_graphics 'Ortep-3 for Windows (Farrugia, 1997)'
_computing_publication_material 'WinGX publication routines (Farrugia, 1999)'
_computing_structure_refinement 'SHELXL-2016/6 (Sheldrick, 2016)'
_computing_structure_solution 'SHELXS-97 (Sheldrick, 2008)'
_diffrn_ambient_temperature 193(2)
_diffrn_measured_fraction_theta_full 0.999
_diffrn_measured_fraction_theta_max 0.996
_diffrn_measurement_device_type 'Bruker D8 VENTURE'
_diffrn_measurement_method 'phi and omega scans'
_diffrn_radiation_monochromator triumph
_diffrn_radiation_source 'fine focus sealed tube'
_diffrn_radiation_type MoK\a
_diffrn_radiation_wavelength 0.71073
_diffrn_reflns_av_R_equivalents 0.068
_diffrn_reflns_av_unetI/netI 0.0306
_diffrn_reflns_Laue_measured_fraction_full 0.999
_diffrn_reflns_Laue_measured_fraction_max 0.996
_diffrn_reflns_limit_h_max 17
_diffrn_reflns_limit_h_min -17
_diffrn_reflns_limit_k_max 17
_diffrn_reflns_limit_k_min -17
_diffrn_reflns_limit_l_max 14
_diffrn_reflns_limit_l_min -15
_diffrn_reflns_number 49038
_diffrn_reflns_point_group_measured_fraction_full 0.999
_diffrn_reflns_point_group_measured_fraction_max 0.996
_diffrn_reflns_theta_full 25.242
_diffrn_reflns_theta_max 30.537
_diffrn_reflns_theta_min 3.266
_diffrn_standards_decay_% 0
_diffrn_standards_interval_count 0
_diffrn_standards_interval_time 0
_diffrn_standards_number 0
_exptl_absorpt_coefficient_mu 2.668
_exptl_absorpt_correction_T_max 0.7461
_exptl_absorpt_correction_T_min 0.5813
_exptl_absorpt_correction_type multi-scan
_exptl_absorpt_process_details 'SADABS (Bruker-AXS)'
_exptl_crystal_colour colourless
_exptl_crystal_density_diffrn 1.445
_exptl_crystal_density_method 'not measured'
_exptl_crystal_description block
_exptl_crystal_F_000 720
_exptl_crystal_size_max 0.38
_exptl_crystal_size_mid 0.18
_exptl_crystal_size_min 0.14
_refine_diff_density_max 0.816
_refine_diff_density_min -0.966
_refine_diff_density_rms 0.073
_refine_ls_extinction_method none
_refine_ls_goodness_of_fit_ref 0.916
_refine_ls_hydrogen_treatment constr
_refine_ls_matrix_type full
_refine_ls_number_parameters 185
_refine_ls_number_reflns 4919
_refine_ls_number_restraints 0
_refine_ls_restrained_S_all 0.916
_refine_ls_R_factor_all 0.057
_refine_ls_R_factor_gt 0.0364
_refine_ls_shift/su_max 0.001
_refine_ls_shift/su_mean 0
_refine_ls_structure_factor_coef Fsqd
_refine_ls_weighting_details 'w=1/[\s^2^(Fo^2^)+(0.1000P)^2^] where P=(Fo^2^+2Fc^2^)/3'
_refine_ls_weighting_scheme calc
_refine_ls_wR_factor_gt 0.1089
_refine_ls_wR_factor_ref 0.1256
_reflns_Friedel_coverage 0
_reflns_number_gt 3741
_reflns_number_total 4919
_reflns_threshold_expression 'I > 2\s(I)'
_cod_data_source_file c8dt05116j2.cif
_cod_data_source_block 2
_cod_depositor_comments 'Adding full bibliography for 7048592--7048595.cif.'
_cod_original_sg_symbol_H-M 'P 21/c'
_cod_database_code 7048592

loop_
_symmetry_equiv_pos_as_xyz
'x, y, z'
'-x, y+1/2, -z+1/2'
'-x, -y, -z'
'x, -y-1/2, z-1/2'

loop_
_atom_site_label
_atom_site_type_symbol
_atom_site_fract_x
_atom_site_fract_y
_atom_site_fract_z
_atom_site_U_iso_or_equiv
_atom_site_adp_type
_atom_site_occupancy
_atom_site_site_symmetry_order
_atom_site_calc_flag
_atom_site_refinement_flags_posn
_atom_site_refinement_flags_adp
Br1 Br 0.74814(2) 1.04349(2) 0.56089(3) 0.04282(11) Uani 1 1 d . .
S1 S 0.96904(4) 0.69428(4) 0.84688(4) 0.02538(12) Uani 1 1 d . .
O1 O 0.97383(15) 0.65716(14) 0.97726(14) 0.0362(4) Uani 1 1 d . .
C2 C 0.84472(16) 0.77860(15) 0.79211(17) 0.0221(3) Uani 1 1 d . .
C3 C 0.75458(16) 0.76248(15) 0.84064(17) 0.0224(3) Uani 1 1 d . .
H3 H 0.757728 0.705805 0.899254 0.027 Uiso 1 1 calc R U
C5 C 0.65853(17) 0.91281(16) 0.71812(18) 0.0252(4) Uani 1 1 d . .
H5 H 0.595097 0.959791 0.691477 0.03 Uiso 1 1 calc R U
C6 C 0.75069(18) 0.92677(16) 0.67245(18) 0.0253(4) Uani 1 1 d . .
C4 C 0.65938(16) 0.82939(16) 0.80344(17) 0.0232(4) Uani 1 1 d . .
C7 C 0.91652(16) 0.58542(16) 0.73887(18) 0.0240(4) Uani 1 1 d . .
C1 C 0.84543(17) 0.86074(16) 0.70733(18) 0.0246(4) Uani 1 1 d . .
H1 H 0.907568 0.871137 0.67493 0.03 Uiso 1 1 calc R U
C17 C 0.88026(18) 0.49169(17) 0.7810(2) 0.0297(4) Uani 1 1 d . .
H17 H 0.884405 0.483345 0.868085 0.036 Uiso 1 1 calc R U
C13 C 0.91557(19) 0.59692(17) 0.61319(19) 0.0285(4) Uani 1 1 d . .
H13 H 0.944606 0.660115 0.586393 0.034 Uiso 1 1 calc R U
C9 C 0.56092(18) 0.81328(18) 0.8585(2) 0.0305(4) Uani 1 1 d . .
C16 C 0.8377(2) 0.40993(18) 0.6937(2) 0.0353(5) Uani 1 1 d . .
H16 H 0.812899 0.345177 0.722066 0.042 Uiso 1 1 calc R U
C14 C 0.8715(2) 0.51462(19) 0.5271(2) 0.0331(4) Uani 1 1 d . .
H14 H 0.869316 0.522504 0.440568 0.04 Uiso 1 1 calc R U
C15 C 0.83048(19) 0.42081(18) 0.5656(2) 0.0332(4) Uani 1 1 d . .
C11 C 0.6030(3) 0.8398(3) 1.0021(3) 0.0510(7) Uani 1 1 d . .
H11A H 0.626865 0.915017 1.013838 0.076 Uiso 1 1 calc R U
H11B H 0.667555 0.793523 1.044843 0.076 Uiso 1 1 calc R U
H11C H 0.541289 0.827792 1.039096 0.076 Uiso 1 1 calc R U
C10 C 0.5231(3) 0.6958(3) 0.8445(4) 0.0584(8) Uani 1 1 d . .
H10A H 0.460948 0.685816 0.881267 0.088 Uiso 1 1 calc R U
H10B H 0.587323 0.649906 0.889503 0.088 Uiso 1 1 calc R U
H10C H 0.496858 0.676398 0.753885 0.088 Uiso 1 1 calc R U
C18 C 0.7792(3) 0.3347(2) 0.4695(3) 0.0514(7) Uani 1 1 d . .
H18A H 0.739501 0.367716 0.387044 0.077 Uiso 1 1 calc R U
H18B H 0.725055 0.292608 0.498866 0.077 Uiso 1 1 calc R U
H18C H 0.839518 0.287586 0.45999 0.077 Uiso 1 1 calc R U
C12 C 0.4591(3) 0.8839(4) 0.7940(4) 0.0779(13) Uani 1 1 d . .
H12A H 0.429889 0.865559 0.703167 0.117 Uiso 1 1 calc R U
H12B H 0.482333 0.959286 0.803209 0.117 Uiso 1 1 calc R U
H12C H 0.399378 0.872211 0.834072 0.117 Uiso 1 1 calc R U

loop_
_atom_site_aniso_label
_atom_site_aniso_U_11
_atom_site_aniso_U_22
_atom_site_aniso_U_33
_atom_site_aniso_U_23
_atom_site_aniso_U_13
_atom_site_aniso_U_12
Br1 0.04937(17) 0.03905(15) 0.04807(17) 0.02284(10) 0.02682(13) 0.01135(10)
S1 0.0229(2) 0.0302(2) 0.0227(2) 0.00168(17) 0.00648(17) 0.00614(17)
O1 0.0420(9) 0.0449(9) 0.0202(6) 0.0055(6) 0.0075(6) 0.0158(7)
C2 0.0216(8) 0.0238(8) 0.0210(8) -0.0001(6) 0.0069(6) 0.0039(7)
C3 0.0237(8) 0.0236(8) 0.0204(7) 0.0023(6) 0.0074(6) 0.0026(7)
C5 0.0255(9) 0.0274(9) 0.0237(8) 0.0035(7) 0.0089(7) 0.0067(7)
C6 0.0296(10) 0.0255(9) 0.0228(8) 0.0058(7) 0.0110(7) 0.0037(7)
C4 0.0231(9) 0.0278(9) 0.0199(8) 0.0008(7) 0.0083(7) 0.0020(7)
C7 0.0223(8) 0.0266(9) 0.0251(8) 0.0039(7) 0.0103(7) 0.0073(7)
C1 0.0252(9) 0.0265(9) 0.0244(8) 0.0024(7) 0.0110(7) 0.0025(7)
C17 0.0313(10) 0.0295(10) 0.0329(10) 0.0105(8) 0.0164(8) 0.0053(8)
C13 0.0358(10) 0.0270(9) 0.0250(9) 0.0046(7) 0.0125(8) 0.0012(8)
C9 0.0244(9) 0.0386(11) 0.0320(10) 0.0071(8) 0.0140(8) 0.0024(8)
C16 0.0313(11) 0.0265(10) 0.0486(13) 0.0089(9) 0.0131(10) 0.0009(8)
C14 0.0408(12) 0.0319(10) 0.0254(9) 0.0027(8) 0.0084(8) 0.0052(9)
C15 0.0265(10) 0.0278(10) 0.0402(11) 0.0002(8) 0.0030(8) 0.0054(8)
C11 0.0504(16) 0.0713(19) 0.0424(13) -0.0039(13) 0.0307(13) -0.0042(14)
C10 0.0499(17) 0.0582(18) 0.078(2) -0.0043(16) 0.0354(16) -0.0190(14)
C18 0.0506(16) 0.0354(13) 0.0542(16) -0.0058(11) -0.0042(13) 0.0010(11)
C12 0.0357(15) 0.117(3) 0.092(3) 0.060(3) 0.0360(17) 0.0331(18)

loop_
_atom_type_symbol
_atom_type_description
_atom_type_scat_dispersion_real
_atom_type_scat_dispersion_imag
_atom_type_scat_source
C C 0.0033 0.0016 'International Tables Vol C Tables 4.2.6.8 and 6.1.1.4'
H H 0 0 'International Tables Vol C Tables 4.2.6.8 and 6.1.1.4'
O O 0.0106 0.006 'International Tables Vol C Tables 4.2.6.8 and 6.1.1.4'
S S 0.1246 0.1234 'International Tables Vol C Tables 4.2.6.8 and 6.1.1.4'
Br Br -0.2901 2.4595 'International Tables Vol C Tables 4.2.6.8 and 6.1.1.4'

loop_
_geom_angle_atom_site_label_1
_geom_angle_atom_site_label_2
_geom_angle_atom_site_label_3
_geom_angle
O1 S1 C7 107.61(10)
O1 S1 C2 106.24(9)
C7 S1 C2 97.06(9)
C1 C2 C3 122.47(17)
C1 C2 S1 118.28(14)
C3 C2 S1 119.17(14)
C2 C3 C4 120.19(17)
C2 C3 H3 119.9
C4 C3 H3 119.9
C6 C5 C4 119.87(18)
C6 C5 H5 120.1
C4 C5 H5 120.1
C1 C6 C5 122.80(18)
C1 C6 Br1 118.65(14)
C5 C6 Br1 118.53(15)
C3 C4 C5 118.21(17)
C3 C4 C9 120.38(17)
C5 C4 C9 121.38(17)
C17 C7 C13 121.2(2)
C17 C7 S1 120.50(16)
C13 C7 S1 118.29(16)
C6 C1 C2 116.46(17)
C6 C1 H1 121.8
C2 C1 H1 121.8
C7 C17 C16 118.8(2)
C7 C17 H17 120.6
C16 C17 H17 120.6
C7 C13 C14 119.0(2)
C7 C13 H13 120.5
C14 C13 H13 120.5
C12 C9 C4 112.55(19)
C12 C9 C10 108.9(3)
C4 C9 C10 109.94(19)
C12 C9 C11 108.9(3)
C4 C9 C11 108.67(19)
C10 C9 C11 107.7(2)
C17 C16 C15 121.4(2)
C17 C16 H16 119.3
C15 C16 H16 119.3
C13 C14 C15 121.1(2)
C13 C14 H14 119.4
C15 C14 H14 119.4
C14 C15 C16 118.3(2)
C14 C15 C18 120.1(2)
C16 C15 C18 121.6(2)
C9 C11 H11A 109.5
C9 C11 H11B 109.5
H11A C11 H11B 109.5
C9 C11 H11C 109.5
H11A C11 H11C 109.5
H11B C11 H11C 109.5
C9 C10 H10A 109.5
C9 C10 H10B 109.5
H10A C10 H10B 109.5
C9 C10 H10C 109.5
H10A C10 H10C 109.5
H10B C10 H10C 109.5
C15 C18 H18A 109.5
C15 C18 H18B 109.5
H18A C18 H18B 109.5
C15 C18 H18C 109.5
H18A C18 H18C 109.5
H18B C18 H18C 109.5
C9 C12 H12A 109.5
C9 C12 H12B 109.5
H12A C12 H12B 109.5
C9 C12 H12C 109.5
H12A C12 H12C 109.5
H12B C12 H12C 109.5

loop_
_geom_bond_atom_site_label_1
_geom_bond_atom_site_label_2
_geom_bond_distance
Br1 C6 1.8990(19)
S1 O1 1.4921(15)
S1 C7 1.790(2)
S1 C2 1.8057(19)
C2 C1 1.388(3)
C2 C3 1.390(2)
C3 C4 1.397(3)
C3 H3 0.95
C5 C6 1.390(3)
C5 C4 1.400(3)
C5 H5 0.95
C6 C1 1.386(3)
C4 C9 1.531(3)
C7 C17 1.383(3)
C7 C13 1.388(3)
C1 H1 0.95
C17 C16 1.389(3)
C17 H17 0.95
C13 C14 1.390(3)
C13 H13 0.95
C9 C12 1.521(4)
C9 C10 1.532(4)
C9 C11 1.541(4)
C16 C15 1.393(3)
C16 H16 0.95
C14 C15 1.392(3)
C14 H14 0.95
C15 C18 1.504(4)
C11 H11A 0.98
C11 H11B 0.98
C11 H11C 0.98
C10 H10A 0.98
C10 H10B 0.98
C10 H10C 0.98
C18 H18A 0.98
C18 H18B 0.98
C18 H18C 0.98
C12 H12A 0.98
C12 H12B 0.98
C12 H12C 0.98
